data_4036927
loop_
_publ_author_name
'Liu, Hui'
'Li, Jie'
'Xiong, Miao'
'Jiang, Jijun'
'Wang, Jun'

_publ_section_title
;
 Cp*Co(III)-Catalyzed C-H Alkenylation/Annulation to Afford Spiro Indenyl
 Benzosultam.
;
_journal_issue 14
_journal_name_full 'The Journal of organic chemistry'
_journal_page_first 6093
_journal_page_last 6099
_journal_paper_doi 10.1021/acs.joc.6b00976
_journal_volume 81
_journal_year 2016
_chemical_formula_moiety '2(C28 H17 F2 N O4 S)'
_chemical_formula_sum 'C56 H34 F4 N2 O8 S2'
_chemical_formula_weight 1002.97
_space_group_crystal_system monoclinic
_space_group_IT_number 14
_space_group_name_Hall '-P 2yn'
_space_group_name_H-M_alt 'P 1 21/n 1'
_atom_sites_solution_hydrogens geom
_audit_creation_date 2016-04-13
_audit_creation_method
;
Olex2 1.2
(compiled 2015.01.26 svn.r3150 for OlexSys, GUI svn.r4998)
;
_cell_angle_alpha 90
_cell_angle_beta 95.792(2)
_cell_angle_gamma 90
_cell_formula_units_Z 2
_cell_length_a 10.1326(6)
_cell_length_b 10.4668(6)
_cell_length_c 21.8586(12)
_cell_measurement_reflns_used 5244
_cell_measurement_temperature 150(2)
_cell_measurement_theta_max 27.48
_cell_measurement_theta_min 3.02
_cell_volume 2306.4(2)
_computing_molecular_graphics 'Olex2 (Dolomanov et al., 2009)'
_computing_publication_material 'Olex2 (Dolomanov et al., 2009)'
_computing_structure_refinement 'ShelXL (Sheldrick, 2008)'
_diffrn_ambient_temperature 150.15
_diffrn_measured_fraction_theta_full 0.992
_diffrn_measured_fraction_theta_max 0.991
_diffrn_measurement_device_type 'multiwire proportional'
_diffrn_measurement_method 'phi and omega scans'
_diffrn_radiation_monochromator graphite
_diffrn_radiation_type MoK\a
_diffrn_radiation_wavelength 0.71073
_diffrn_reflns_av_R_equivalents 0.0538
_diffrn_reflns_av_unetI/netI 0.0551
_diffrn_reflns_Laue_measured_fraction_full 0.992
_diffrn_reflns_Laue_measured_fraction_max 0.991
_diffrn_reflns_limit_h_max 13
_diffrn_reflns_limit_h_min -13
_diffrn_reflns_limit_k_max 13
_diffrn_reflns_limit_k_min -13
_diffrn_reflns_limit_l_max 28
_diffrn_reflns_limit_l_min -23
_diffrn_reflns_number 18070
_diffrn_reflns_point_group_measured_fraction_full 0.992
_diffrn_reflns_point_group_measured_fraction_max 0.991
_diffrn_reflns_theta_full 25.242
_diffrn_reflns_theta_max 27.481
_diffrn_reflns_theta_min 3.022
_exptl_absorpt_coefficient_mu 0.194
_exptl_absorpt_correction_type none
_exptl_crystal_density_diffrn 1.444
_exptl_crystal_description block
_exptl_crystal_F_000 1032
_exptl_crystal_size_max 0.338
_exptl_crystal_size_mid 0.273
_exptl_crystal_size_min 0.24
_refine_diff_density_max 0.542
_refine_diff_density_min -0.631
_refine_diff_density_rms 0.057
_refine_ls_extinction_method none
_refine_ls_goodness_of_fit_ref 1.058
_refine_ls_hydrogen_treatment constr
_refine_ls_matrix_type full
_refine_ls_number_parameters 325
_refine_ls_number_reflns 5244
_refine_ls_number_restraints 0
_refine_ls_restrained_S_all 1.058
_refine_ls_R_factor_all 0.0693
_refine_ls_R_factor_gt 0.0479
_refine_ls_shift/su_max 0.000
_refine_ls_shift/su_mean 0.000
_refine_ls_structure_factor_coef Fsqd
_refine_ls_weighting_details 'w=1/[\s^2^(Fo^2^)+(0.0573P)^2^+0.5200P] where P=(Fo^2^+2Fc^2^)/3'
_refine_ls_weighting_scheme calc
_refine_ls_wR_factor_gt 0.1125
_refine_ls_wR_factor_ref 0.1221
_reflns_Friedel_coverage 0.000
_reflns_number_gt 3813
_reflns_number_total 5244
_reflns_threshold_expression 'I > 2\s(I)'
_cod_data_source_file jo6b00976_si_002.cif
_cod_data_source_block hd
_cod_database_code 4036927
_shelx_space_group_comment
;
The symmetry employed for this shelxl refinement is uniquely defined
by the following loop, which should always be used as a source of
symmetry information in preference to the above space-group names.
They are only intended as comments.
;
_shelx_estimated_absorpt_t_max 0.955
_shelx_estimated_absorpt_t_min 0.937
_olex2_refinement_description
;
1. Fixed Uiso
 At 1.2 times of:
  All C(H) groups, All C(H,H) groups, All N(H) groups
2.a Secondary CH2 refined with riding coordinates:
 C14(H14A,H14B)
2.b Aromatic/amide H refined with riding coordinates:
 N1(H1), C4(H4), C5(H5), C6(H6), C7(H7), C12(H12), C13(H13), C17(H17),
 C18(H18), C20(H20), C21(H21), C24(H24), C25(H25), C27(H27), C28(H28)
;
_shelx_shelxl_version_number 2014/7
_olex2_submission_special_instructions 'No special instructions were received'

loop_
_space_group_symop_operation_xyz
'x, y, z'
'-x+1/2, y+1/2, -z+1/2'
'-x, -y, -z'
'x-1/2, -y-1/2, z-1/2'

loop_
_atom_site_label
_atom_site_type_symbol
_atom_site_fract_x
_atom_site_fract_y
_atom_site_fract_z
_atom_site_U_iso_or_equiv
_atom_site_adp_type
_atom_site_occupancy
_atom_site_site_symmetry_order
_atom_site_calc_flag
_atom_site_refinement_flags_posn
S1 S 0.59124(5) 0.79791(4) 0.13291(2) 0.02544(14) Uani 1 1 d .
F1 F 0.01426(13) -0.02211(12) 0.07752(6) 0.0429(3) Uani 1 1 d .
F2 F -0.06418(14) 0.66039(14) 0.22765(8) 0.0573(4) Uani 1 1 d .
N1 N 0.50274(16) 0.68497(14) 0.09495(8) 0.0244(4) Uani 1 1 d .
H1 H 0.4529 0.6993 0.0603 0.029 Uiso 1 1 calc R
O1 O 0.71729(15) 0.81411(13) 0.10920(7) 0.0360(4) Uani 1 1 d .
O2 O 0.51332(17) 0.91107(13) 0.13706(8) 0.0401(4) Uani 1 1 d .
O3 O 0.54901(13) 0.14169(12) 0.02717(6) 0.0247(3) Uani 1 1 d .
O4 O 0.76315(13) 0.17217(12) 0.00162(6) 0.0263(3) Uani 1 1 d .
C1 C 0.51492(18) 0.55772(16) 0.12453(9) 0.0210(4) Uani 1 1 d .
C2 C 0.56671(18) 0.58595(17) 0.19110(9) 0.0224(4) Uani 1 1 d .
C3 C 0.60615(19) 0.71080(18) 0.20191(9) 0.0239(4) Uani 1 1 d .
C4 C 0.6549(2) 0.7564(2) 0.25974(10) 0.0323(5) Uani 1 1 d .
H4 H 0.6810 0.8430 0.2659 0.039 Uiso 1 1 calc R
C5 C 0.6636(2) 0.6695(2) 0.30788(10) 0.0388(5) Uani 1 1 d .
H5 H 0.6959 0.6968 0.3481 0.047 Uiso 1 1 calc R
C6 C 0.6255(2) 0.5423(2) 0.29797(10) 0.0363(5) Uani 1 1 d .
H6 H 0.6336 0.4842 0.3315 0.044 Uiso 1 1 calc R
C7 C 0.5761(2) 0.49928(19) 0.24011(9) 0.0278(4) Uani 1 1 d .
H7 H 0.5492 0.4129 0.2339 0.033 Uiso 1 1 calc R
C8 C 0.60453(19) 0.46575(16) 0.09329(8) 0.0212(4) Uani 1 1 d .
C9 C 0.53265(18) 0.35256(17) 0.07915(8) 0.0199(4) Uani 1 1 d .
C10 C 0.59631(18) 0.25751(16) 0.04947(8) 0.0201(4) Uani 1 1 d .
C11 C 0.72484(19) 0.27704(17) 0.03397(8) 0.0216(4) Uani 1 1 d .
C12 C 0.79541(19) 0.38780(18) 0.04754(9) 0.0260(4) Uani 1 1 d .
H12 H 0.8828 0.3986 0.0362 0.031 Uiso 1 1 calc R
C13 C 0.73257(19) 0.48456(18) 0.07900(9) 0.0257(4) Uani 1 1 d .
H13 H 0.7780 0.5618 0.0902 0.031 Uiso 1 1 calc R
C14 C 0.66393(19) 0.07597(18) 0.00884(10) 0.0277(4) Uani 1 1 d .
H14A H 0.6972 0.0132 0.0406 0.033 Uiso 1 1 calc R
H14B H 0.6412 0.0300 -0.0304 0.033 Uiso 1 1 calc R
C15 C 0.39710(18) 0.36590(17) 0.09775(8) 0.0213(4) Uani 1 1 d .
C16 C 0.29658(18) 0.26214(17) 0.09119(9) 0.0213(4) Uani 1 1 d .
C17 C 0.3149(2) 0.15182(18) 0.12671(10) 0.0299(4) Uani 1 1 d .
H17 H 0.3936 0.1420 0.1538 0.036 Uiso 1 1 calc R
C18 C 0.2194(2) 0.05602(19) 0.12293(11) 0.0360(5) Uani 1 1 d .
H18 H 0.2308 -0.0186 0.1477 0.043 Uiso 1 1 calc R
C19 C 0.1078(2) 0.07246(18) 0.08222(10) 0.0299(5) Uani 1 1 d .
C20 C 0.0873(2) 0.1776(2) 0.04507(11) 0.0361(5) Uani 1 1 d .
H20 H 0.0105 0.1845 0.0165 0.043 Uiso 1 1 calc R
C21 C 0.1826(2) 0.27393(19) 0.05046(11) 0.0331(5) Uani 1 1 d .
H21 H 0.1695 0.3487 0.0260 0.040 Uiso 1 1 calc R
C22 C 0.38299(18) 0.48383(17) 0.12138(9) 0.0213(4) Uani 1 1 d .
C23 C 0.26504(19) 0.53332(17) 0.14919(9) 0.0226(4) Uani 1 1 d .
C24 C 0.2115(2) 0.46194(18) 0.19484(9) 0.0276(4) Uani 1 1 d .
H24 H 0.2514 0.3830 0.2077 0.033 Uiso 1 1 calc R
C25 C 0.1008(2) 0.5046(2) 0.22171(10) 0.0330(5) Uani 1 1 d .
H25 H 0.0655 0.4567 0.2532 0.040 Uiso 1 1 calc R
C26 C 0.0444(2) 0.6178(2) 0.20145(11) 0.0367(5) Uani 1 1 d .
C27 C 0.0926(2) 0.6909(2) 0.15639(12) 0.0411(6) Uani 1 1 d .
H27 H 0.0502 0.7685 0.1431 0.049 Uiso 1 1 calc R
C28 C 0.2046(2) 0.64861(19) 0.13066(10) 0.0325(5) Uani 1 1 d .
H28 H 0.2405 0.6988 0.1001 0.039 Uiso 1 1 calc R

loop_
_atom_site_aniso_label
_atom_site_aniso_U_11
_atom_site_aniso_U_22
_atom_site_aniso_U_33
_atom_site_aniso_U_23
_atom_site_aniso_U_13
_atom_site_aniso_U_12
S1 0.0288(3) 0.0194(2) 0.0281(3) -0.00044(18) 0.0026(2) -0.0029(2)
F1 0.0358(7) 0.0383(7) 0.0563(9) -0.0132(6) 0.0128(7) -0.0201(6)
F2 0.0425(8) 0.0626(9) 0.0726(11) 0.0018(8) 0.0332(8) 0.0154(7)
N1 0.0255(8) 0.0222(8) 0.0240(8) 0.0042(6) -0.0054(7) -0.0026(7)
O1 0.0341(8) 0.0386(8) 0.0360(9) -0.0009(6) 0.0072(7) -0.0146(7)
O2 0.0526(10) 0.0235(7) 0.0436(9) -0.0012(6) 0.0022(8) 0.0074(7)
O3 0.0210(7) 0.0235(6) 0.0299(8) -0.0062(5) 0.0045(6) -0.0033(5)
O4 0.0237(7) 0.0237(6) 0.0324(8) -0.0044(5) 0.0081(6) -0.0010(5)
C1 0.0225(9) 0.0199(8) 0.0208(9) 0.0007(7) 0.0021(8) -0.0022(7)
C2 0.0197(9) 0.0252(9) 0.0224(10) -0.0006(7) 0.0032(8) 0.0031(8)
C3 0.0194(9) 0.0280(9) 0.0241(10) -0.0004(8) 0.0021(8) 0.0009(8)
C4 0.0270(11) 0.0382(11) 0.0312(11) -0.0118(9) 0.0010(9) 0.0002(9)
C5 0.0342(12) 0.0594(15) 0.0215(11) -0.0084(10) -0.0035(9) 0.0071(11)
C6 0.0329(12) 0.0526(13) 0.0236(11) 0.0095(10) 0.0030(9) 0.0128(11)
C7 0.0268(10) 0.0301(10) 0.0270(11) 0.0063(8) 0.0047(9) 0.0061(8)
C8 0.0233(9) 0.0216(9) 0.0188(9) -0.0005(7) 0.0019(8) -0.0019(8)
C9 0.0202(9) 0.0221(8) 0.0172(9) 0.0013(7) 0.0010(7) -0.0018(7)
C10 0.0211(9) 0.0197(8) 0.0188(9) 0.0024(7) -0.0011(8) -0.0030(7)
C11 0.0221(9) 0.0238(9) 0.0189(9) 0.0001(7) 0.0022(8) 0.0018(8)
C12 0.0212(10) 0.0283(10) 0.0294(11) -0.0003(8) 0.0062(8) -0.0040(8)
C13 0.0235(10) 0.0236(9) 0.0301(11) -0.0024(8) 0.0032(8) -0.0059(8)
C14 0.0241(10) 0.0236(9) 0.0362(12) -0.0038(8) 0.0067(9) -0.0016(8)
C15 0.0187(9) 0.0249(9) 0.0200(9) 0.0019(7) 0.0005(8) -0.0002(8)
C16 0.0193(9) 0.0220(9) 0.0233(10) -0.0041(7) 0.0057(8) 0.0001(7)
C17 0.0283(11) 0.0276(10) 0.0326(11) 0.0018(8) -0.0032(9) -0.0027(9)
C18 0.0432(13) 0.0268(10) 0.0379(13) 0.0036(9) 0.0038(11) -0.0090(10)
C19 0.0233(10) 0.0279(10) 0.0400(12) -0.0102(9) 0.0106(9) -0.0092(8)
C20 0.0228(10) 0.0365(12) 0.0473(14) -0.0043(10) -0.0056(10) -0.0017(9)
C21 0.0277(11) 0.0269(10) 0.0432(13) 0.0029(9) -0.0043(10) -0.0019(9)
C22 0.0199(9) 0.0242(9) 0.0197(9) 0.0021(7) 0.0014(8) 0.0000(8)
C23 0.0207(9) 0.0241(9) 0.0233(10) -0.0026(7) 0.0034(8) -0.0026(8)
C24 0.0280(10) 0.0255(9) 0.0297(11) -0.0003(8) 0.0048(9) -0.0016(8)
C25 0.0308(11) 0.0357(11) 0.0344(12) -0.0016(9) 0.0125(10) -0.0069(9)
C26 0.0270(11) 0.0415(12) 0.0442(14) -0.0045(10) 0.0156(10) 0.0056(9)
C27 0.0389(13) 0.0341(12) 0.0519(15) 0.0071(10) 0.0124(12) 0.0144(10)
C28 0.0327(11) 0.0329(10) 0.0331(12) 0.0047(9) 0.0097(9) 0.0026(9)

loop_
_atom_type_symbol
_atom_type_description
_atom_type_scat_dispersion_real
_atom_type_scat_dispersion_imag
_atom_type_scat_source
C C 0.0033 0.0016 'International Tables Vol C Tables 4.2.6.8 and 6.1.1.4'
H H 0.0000 0.0000 'International Tables Vol C Tables 4.2.6.8 and 6.1.1.4'
F F 0.0171 0.0103 'International Tables Vol C Tables 4.2.6.8 and 6.1.1.4'
N N 0.0061 0.0033 'International Tables Vol C Tables 4.2.6.8 and 6.1.1.4'
O O 0.0106 0.0060 'International Tables Vol C Tables 4.2.6.8 and 6.1.1.4'
S S 0.1246 0.1234 'International Tables Vol C Tables 4.2.6.8 and 6.1.1.4'

loop_
_geom_angle_atom_site_label_1
_geom_angle_atom_site_label_2
_geom_angle_atom_site_label_3
_geom_angle
N1 S1 C3 93.15(9)
O1 S1 N1 111.10(9)
O1 S1 C3 111.64(9)
O2 S1 N1 110.39(9)
O2 S1 O1 116.20(9)
O2 S1 C3 112.05(9)
S1 N1 H1 123.0
C1 N1 S1 113.99(13)
C1 N1 H1 123.0
C10 O3 C14 104.86(13)
C11 O4 C14 105.27(13)
N1 C1 C2 104.36(14)
N1 C1 C8 113.46(15)
N1 C1 C22 113.49(15)
C2 C1 C8 112.65(15)
C2 C1 C22 110.70(15)
C8 C1 C22 102.45(14)
C3 C2 C1 114.37(16)
C3 C2 C7 119.12(18)
C7 C2 C1 126.51(17)
C2 C3 S1 110.27(14)
C2 C3 C4 123.34(19)
C4 C3 S1 126.36(16)
C3 C4 H4 121.5
C5 C4 C3 116.9(2)
C5 C4 H4 121.5
C4 C5 H5 119.6
C4 C5 C6 120.8(2)
C6 C5 H5 119.6
C5 C6 H6 119.3
C7 C6 C5 121.3(2)
C7 C6 H6 119.3
C2 C7 H7 120.7
C6 C7 C2 118.52(19)
C6 C7 H7 120.7
C9 C8 C1 108.06(15)
C13 C8 C1 128.71(16)
C13 C8 C9 123.22(17)
C8 C9 C15 109.54(15)
C10 C9 C8 116.92(16)
C10 C9 C15 133.45(17)
O3 C10 C9 129.68(16)
O3 C10 C11 110.12(15)
C9 C10 C11 120.02(16)
O4 C11 C10 109.00(16)
C12 C11 O4 127.70(16)
C12 C11 C10 123.24(17)
C11 C12 H12 121.4
C11 C12 C13 117.30(17)
C13 C12 H12 121.4
C8 C13 C12 119.27(17)
C8 C13 H13 120.4
C12 C13 H13 120.4
O3 C14 H14A 110.4
O3 C14 H14B 110.4
O4 C14 O3 106.76(13)
O4 C14 H14A 110.4
O4 C14 H14B 110.4
H14A C14 H14B 108.6
C9 C15 C16 123.47(16)
C22 C15 C9 109.19(16)
C22 C15 C16 127.34(17)
C17 C16 C15 120.03(18)
C21 C16 C15 120.92(17)
C21 C16 C17 119.04(18)
C16 C17 H17 119.6
C18 C17 C16 120.8(2)
C18 C17 H17 119.6
C17 C18 H18 121.0
C19 C18 C17 118.01(19)
C19 C18 H18 121.0
F1 C19 C18 118.41(18)
F1 C19 C20 118.3(2)
C20 C19 C18 123.23(19)
C19 C20 H20 121.0
C19 C20 C21 118.0(2)
C21 C20 H20 121.0
C16 C21 C20 120.91(19)
C16 C21 H21 119.5
C20 C21 H21 119.5
C15 C22 C1 110.55(16)
C15 C22 C23 126.50(17)
C23 C22 C1 122.44(15)
C24 C23 C22 119.39(17)
C28 C23 C22 121.99(17)
C28 C23 C24 118.61(17)
C23 C24 H24 119.4
C25 C24 C23 121.11(19)
C25 C24 H24 119.4
C24 C25 H25 121.0
C26 C25 C24 118.00(19)
C26 C25 H25 121.0
F2 C26 C25 118.35(19)
F2 C26 C27 118.6(2)
C25 C26 C27 123.09(19)
C26 C27 H27 120.8
C26 C27 C28 118.5(2)
C28 C27 H27 120.8
C23 C28 H28 119.6
C27 C28 C23 120.71(19)
C27 C28 H28 119.6

loop_
_geom_bond_atom_site_label_1
_geom_bond_atom_site_label_2
_geom_bond_distance
S1 N1 1.6552(16)
S1 O1 1.4360(15)
S1 O2 1.4314(15)
S1 C3 1.756(2)
F1 C19 1.367(2)
F2 C26 1.365(2)
N1 H1 0.8800
N1 C1 1.480(2)
O3 C10 1.375(2)
O3 C14 1.444(2)
O4 C11 1.382(2)
O4 C14 1.443(2)
C1 C2 1.525(3)
C1 C8 1.531(2)
C1 C22 1.540(2)
C2 C3 1.380(3)
C2 C7 1.400(3)
C3 C4 1.394(3)
C4 H4 0.9500
C4 C5 1.387(3)
C5 H5 0.9500
C5 C6 1.397(3)
C6 H6 0.9500
C6 C7 1.388(3)
C7 H7 0.9500
C8 C9 1.409(2)
C8 C13 1.379(3)
C9 C10 1.382(2)
C9 C15 1.478(2)
C10 C11 1.394(3)
C11 C12 1.379(3)
C12 H12 0.9500
C12 C13 1.411(3)
C13 H13 0.9500
C14 H14A 0.9900
C14 H14B 0.9900
C15 C16 1.486(2)
C15 C22 1.351(3)
C16 C17 1.393(3)
C16 C21 1.391(3)
C17 H17 0.9500
C17 C18 1.390(3)
C18 H18 0.9500
C18 C19 1.377(3)
C19 C20 1.371(3)
C20 H20 0.9500
C20 C21 1.392(3)
C21 H21 0.9500
C22 C23 1.488(2)
C23 C24 1.399(3)
C23 C28 1.395(3)
C24 H24 0.9500
C24 C25 1.391(3)
C25 H25 0.9500
C25 C26 1.369(3)
C26 C27 1.375(3)
C27 H27 0.9500
C27 C28 1.389(3)
C28 H28 0.9500

loop_
_geom_torsion_atom_site_label_1
_geom_torsion_atom_site_label_2
_geom_torsion_atom_site_label_3
_geom_torsion_atom_site_label_4
_geom_torsion
S1 N1 C1 C2 19.51(18)
S1 N1 C1 C8 -103.47(16)
S1 N1 C1 C22 140.12(13)
S1 C3 C4 C5 -177.21(16)
F1 C19 C20 C21 179.53(18)
F2 C26 C27 C28 178.7(2)
N1 S1 C3 C2 12.61(15)
N1 S1 C3 C4 -169.62(18)
N1 C1 C2 C3 -9.8(2)
N1 C1 C2 C7 169.74(18)
N1 C1 C8 C9 -126.52(17)
N1 C1 C8 C13 52.3(3)
N1 C1 C22 C15 127.47(17)
N1 C1 C22 C23 -60.3(2)
O1 S1 N1 C1 95.35(14)
O1 S1 C3 C2 -101.58(15)
O1 S1 C3 C4 76.19(19)
O2 S1 N1 C1 -134.24(13)
O2 S1 C3 C2 126.11(14)
O2 S1 C3 C4 -56.1(2)
O3 C10 C11 O4 -0.6(2)
O3 C10 C11 C12 176.70(17)
O4 C11 C12 C13 177.15(18)
C1 C2 C3 S1 -2.9(2)
C1 C2 C3 C4 179.21(17)
C1 C2 C7 C6 -179.76(18)
C1 C8 C9 C10 178.91(15)
C1 C8 C9 C15 1.8(2)
C1 C8 C13 C12 -177.34(18)
C1 C22 C23 C24 -120.2(2)
C1 C22 C23 C28 60.5(3)
C2 C1 C8 C9 115.19(17)
C2 C1 C8 C13 -66.0(2)
C2 C1 C22 C15 -115.57(17)
C2 C1 C22 C23 56.7(2)
C2 C3 C4 C5 0.3(3)
C3 S1 N1 C1 -19.30(14)
C3 C2 C7 C6 -0.3(3)
C3 C4 C5 C6 0.3(3)
C4 C5 C6 C7 -1.0(3)
C5 C6 C7 C2 0.9(3)
C7 C2 C3 S1 177.52(14)
C7 C2 C3 C4 -0.3(3)
C8 C1 C2 C3 113.75(17)
C8 C1 C2 C7 -66.7(2)
C8 C1 C22 C15 4.8(2)
C8 C1 C22 C23 177.00(16)
C8 C9 C10 O3 -175.88(18)
C8 C9 C10 C11 -1.1(3)
C8 C9 C15 C16 -177.93(17)
C8 C9 C15 C22 1.3(2)
C9 C8 C13 C12 1.3(3)
C9 C10 C11 O4 -176.34(16)
C9 C10 C11 C12 1.0(3)
C9 C15 C16 C17 67.5(2)
C9 C15 C16 C21 -113.4(2)
C9 C15 C22 C1 -3.9(2)
C9 C15 C22 C23 -175.76(17)
C10 O3 C14 O4 -19.50(19)
C10 C9 C15 C16 5.6(3)
C10 C9 C15 C22 -175.1(2)
C10 C11 C12 C13 0.3(3)
C11 O4 C14 O3 19.20(19)
C11 C12 C13 C8 -1.5(3)
C13 C8 C9 C10 0.0(3)
C13 C8 C9 C15 -177.15(18)
C14 O3 C10 C9 -172.25(19)
C14 O3 C10 C11 12.6(2)
C14 O4 C11 C10 -11.6(2)
C14 O4 C11 C12 171.2(2)
C15 C9 C10 O3 0.4(3)
C15 C9 C10 C11 175.14(19)
C15 C16 C17 C18 177.45(18)
C15 C16 C21 C20 -178.93(19)
C15 C22 C23 C24 50.7(3)
C15 C22 C23 C28 -128.5(2)
C16 C15 C22 C1 175.34(17)
C16 C15 C22 C23 3.5(3)
C16 C17 C18 C19 1.3(3)
C17 C16 C21 C20 0.2(3)
C17 C18 C19 F1 179.04(18)
C17 C18 C19 C20 0.7(3)
C18 C19 C20 C21 -2.1(3)
C19 C20 C21 C16 1.6(3)
C21 C16 C17 C18 -1.7(3)
C22 C1 C2 C3 -132.21(16)
C22 C1 C2 C7 47.3(2)
C22 C1 C8 C9 -3.79(19)
C22 C1 C8 C13 175.1(2)
C22 C15 C16 C17 -111.6(2)
C22 C15 C16 C21 67.5(3)
C22 C23 C24 C25 -179.62(18)
C22 C23 C28 C27 178.4(2)
C23 C24 C25 C26 1.0(3)
C24 C23 C28 C27 -0.9(3)
C24 C25 C26 F2 -179.92(19)
C24 C25 C26 C27 -0.5(4)
C25 C26 C27 C28 -0.7(4)
C26 C27 C28 C23 1.4(4)
C28 C23 C24 C25 -0.4(3)
